data_7013629
loop_
_publ_author_name
'Garlaschelli, Luigi'
'Greco, Francesco'
'Peli, Giulia'
'Manassero, Mario'
'Sansoni, Mirella'
'Pergola, Roberto Della'

_publ_section_title
;
 A coordinatively flexible ligand for carbonyl clusters: bridging and
 terminal SnCl3 groups in the iridium clusters [Ir4(CO)11(\m-SnCl3)]-,
 [Ir4(CO)10(SnCl3)(\m-SnCl3)]2- and [Ir6(CO)15(\m3-SnCl3)]-
;
_journal_coden_ASTM DTARAF
_journal_issue 24
_journal_name_full 'Dalton Transactions'
_journal_page_first 4700
_journal_page_last 4703
_journal_paper_doi 10.1039/b310790f
_journal_year 2003
_chemical_formula_sum 'C88 H72 Cl6 Ir4 N2 O10 P4 Sn2'
_chemical_formula_weight 2660.36
_space_group_IT_number 2
_symmetry_cell_setting triclinic
_symmetry_space_group_name_Hall '-P 1'
_symmetry_space_group_name_H-M 'P -1'
_audit_creation_method 'from The Personal SDP version 2.1.1'
_cell_angle_alpha 104.69(1)
_cell_angle_beta 93.39(1)
_cell_angle_gamma 90.39(1)
_cell_formula_units_Z 2
_cell_length_a 11.096(1)
_cell_length_b 15.007(1)
_cell_length_c 27.976(3)
_cell_measurement_reflns_used 124
_cell_measurement_temperature 223
_cell_measurement_theta_max 23
_cell_measurement_theta_min 3
_cell_volume 4497.2(7)
_computing_cell_refinement 'SMART (Bruker)'
_computing_data_collection 'SMART (Bruker)'
_computing_data_reduction 'SAINT (Bruker)'
_computing_molecular_graphics 'The Personal SDP (1991)'
_computing_publication_material 'The Personal SDP (1991)'
_computing_structure_refinement ' Full-matrix least-squares  (The Personal SDP, 1991)'
_computing_structure_solution ' SHELXS-86  (Sheldrick, 1986) as implemented in The Personal SDP'
_diffrn_ambient_temperature 223
_diffrn_measurement_device 'SMART (Bruker)'
_diffrn_measurement_method omega
_diffrn_radiation_detector 'SMART CCD area detector'
_diffrn_radiation_monochromator graphite
_diffrn_radiation_source 'fine-focus sealed tube'
_diffrn_radiation_type Mo-K\a
_diffrn_radiation_wavelength 0.7107
_diffrn_reflns_av_R_equivalents 0.0404
_diffrn_reflns_limit_h_max 14
_diffrn_reflns_limit_h_min -14
_diffrn_reflns_limit_k_max 19
_diffrn_reflns_limit_k_min -20
_diffrn_reflns_limit_l_max 37
_diffrn_reflns_limit_l_min -37
_diffrn_reflns_reduction_process SAINT
_diffrn_reflns_theta_max 26.00
_diffrn_reflns_theta_min 3.00
_diffrn_standards_decay_% 0.00
_diffrn_standards_number 178
_exptl_absorpt_coefficient_mu 6.73
_exptl_absorpt_correction_T_max 1.000
_exptl_absorpt_correction_T_min 0.504
_exptl_absorpt_correction_type empirical
_exptl_absorpt_process_details '  SADABS'
_exptl_crystal_colour yellow
_exptl_crystal_density_diffrn 1.964
_exptl_crystal_description prism
_exptl_crystal_F_000 2528
_exptl_crystal_size_max 0.338
_exptl_crystal_size_mid 0.225
_exptl_crystal_size_min 0.113
_refine_diff_density_max 1.357
_refine_diff_density_min -.937
_refine_ls_goodness_of_fit_all 0.948
_refine_ls_goodness_of_fit_obs 0.948
_refine_ls_hydrogen_treatment noref
_refine_ls_matrix_type full
_refine_ls_number_constraints 0
_refine_ls_number_parameters 1015
_refine_ls_number_reflns 21679
_refine_ls_number_restraints 0
_refine_ls_R_factor_all 0.062
_refine_ls_R_factor_obs 0.062
_refine_ls_shift/esd_max 0.078
_refine_ls_shift/esd_mean 0.014
_refine_ls_structure_factor_coef Fsqd
_refine_ls_weighting_scheme calc
_refine_ls_wR_factor_obs 0.079
_cod_data_source_file b310790f.txt
_cod_data_source_block '[N(PPh3)2]2_2_C6H12'
_cod_original_cell_volume 4497.2(8)
_cod_database_code 7013629
_diffrn_reflns_number_total 46397
_diffrn_reflns_number_independent 21679
_total_number_of_frames 2450
_time_per_frame_seconds 25
_frame_width_degrees 0.30
_detector_sample_distance_cm 5.00
_conventional_r1_(i>2\s(i)) 0.038
_refine_diff_density_esd 0.531

loop_
_symmetry_equiv_pos_as_xyz
+x,+y,+z
-x,-y,-z

loop_
_atom_site_aniso_label
_atom_site_aniso_U_11
_atom_site_aniso_U_22
_atom_site_aniso_U_33
_atom_site_aniso_U_12
_atom_site_aniso_U_13
_atom_site_aniso_U_23
_atom_site_aniso_type_symbol
IR1 0.0330(1) 0.0324(1) 0.0523(1) 0.0028(1) 0.0099(1) 0.0128(1) IR
IR2 0.0342(1) 0.0292(1) 0.0310(1) 0.00066(9) 0.0029(1) 0.00859(8) IR
IR3 0.0438(1) 0.0302(1) 0.0318(1) -0.0021(1) 0.0030(1) 0.00966(9) IR
IR4 0.0353(1) 0.0298(1) 0.0417(1) 0.00103(9) 0.0072(1) 0.01561(8) IR
SN1 0.0362(2) 0.0289(2) 0.0321(2) 0.0011(2) 0.0056(2) 0.0109(1) SN
SN2 0.0386(2) 0.0390(2) 0.0443(2) 0.0009(2) 0.0109(2) 0.0153(2) SN
CL1 0.0396(8) 0.0331(6) 0.0322(7) -0.0092(6) 0.0044(6) 0.0028(6) CL
CL2 0.0518(9) 0.0443(7) 0.0353(7) -0.0021(7) 0.0116(7) 0.0123(6) CL
CL3 0.0400(8) 0.0386(7) 0.0542(8) 0.0108(6) 0.0104(7) 0.0208(6) CL
CL4 0.089(1) 0.0451(9) 0.073(1) 0.0113(9) 0.0407(9) 0.0083(8) CL
CL5 0.058(1) 0.0477(7) 0.0551(8) -0.0047(7) 0.0139(7) 0.0256(6) CL
CL6 0.0257(7) 0.0648(9) 0.0416(8) 0.0014(7) -0.0124(7) 0.0182(7) CL
P1 0.0427(9) 0.0342(7) 0.0335(7) -0.0005(7) 0.0115(7) 0.0119(6) P
P2 0.0342(8) 0.0318(7) 0.0346(8) 0.0042(6) 0.0041(7) 0.0101(6) P
P3 0.0404(9) 0.0341(7) 0.0421(9) 0.0013(7) -0.0011(8) 0.0080(7) P
P4 0.0389(9) 0.0409(8) 0.0527(9) 0.0006(7) 0.0005(8) 0.0171(7) P
O1 0.058(3) 0.066(3) 0.118(4) -0.010(2) 0.014(3) 0.044(2) O
O2 0.083(4) 0.088(3) 0.099(4) 0.019(3) -0.018(3) 0.035(3) O
O3 0.113(4) 0.048(3) 0.147(5) -0.006(3) 0.066(3) -0.022(3) O
O4 0.063(3) 0.074(3) 0.058(3) -0.022(3) -0.010(3) 0.010(2) O
O5 0.063(3) 0.054(3) 0.073(3) 0.017(2) 0.027(2) 0.013(2) O
O6 0.227(6) 0.058(3) 0.060(3) -0.002(4) 0.072(3) 0.009(2) O
O7 0.047(3) 0.078(3) 0.147(4) -0.003(2) -0.035(3) 0.058(3) O
O8 0.072(3) 0.050(2) 0.133(4) 0.018(2) 0.023(3) 0.052(2) O
O9 0.070(3) 0.040(2) 0.056(3) -0.009(2) 0.000(2) 0.004(2) O
O10 0.110(4) 0.063(3) 0.044(3) -0.016(3) -0.014(3) 0.021(2) O
N1 0.043(3) 0.039(2) 0.039(3) 0.003(2) 0.004(2) 0.016(2) N
N2 0.041(3) 0.040(2) 0.058(3) 0.002(2) -0.008(3) 0.020(2) N
C1 0.050(4) 0.042(3) 0.069(4) 0.008(3) 0.002(4) 0.019(3) C
C2 0.053(4) 0.054(4) 0.083(4) 0.016(3) 0.021(4) 0.030(3) C
C3 0.049(4) 0.055(4) 0.098(5) -0.009(3) 0.037(3) 0.007(4) C
C4 0.040(3) 0.045(3) 0.036(3) 0.000(3) 0.003(3) 0.010(3) C
C5 0.039(3) 0.044(3) 0.044(3) -0.003(3) 0.004(3) 0.007(3) C
C6 0.109(6) 0.039(3) 0.059(4) -0.013(4) 0.022(4) 0.017(3) C
C7 0.078(5) 0.039(3) 0.047(4) -0.011(3) -0.011(4) 0.011(3) C
C8 0.051(4) 0.049(3) 0.057(4) 0.010(3) 0.014(3) 0.027(3) C
C9 0.039(3) 0.041(3) 0.061(3) 0.005(3) 0.016(3) 0.026(2) C
C10 0.032(3) 0.046(3) 0.044(3) -0.004(3) -0.010(3) 0.019(2) C
C101 0.068(4) 0.036(3) 0.032(3) -0.006(3) 0.012(3) 0.012(2) C
C102 0.090(5) 0.042(4) 0.070(5) -0.013(4) -0.002(4) 0.016(3) C
C103 0.150(8) 0.049(4) 0.077(5) -0.028(5) -0.021(5) 0.028(3) C
C104 0.143(8) 0.046(4) 0.085(5) 0.005(5) -0.002(6) 0.029(3) C
C105 0.113(7) 0.053(4) 0.088(5) 0.012(4) 0.007(5) 0.037(3) C
C106 0.076(5) 0.049(3) 0.059(4) 0.008(3) 0.011(4) 0.027(3) C
C111 0.047(3) 0.040(3) 0.039(3) 0.000(3) 0.015(3) 0.012(2) C
C112 0.058(4) 0.043(3) 0.040(3) 0.002(3) 0.008(3) 0.015(3) C
C113 0.082(5) 0.049(4) 0.050(4) 0.012(4) 0.020(4) 0.013(3) C
C114 0.078(5) 0.063(4) 0.067(4) 0.001(4) 0.042(3) 0.016(3) C
C115 0.049(4) 0.081(5) 0.089(5) -0.002(4) 0.027(4) 0.025(4) C
C116 0.048(4) 0.062(4) 0.059(4) -0.008(3) 0.013(3) 0.005(3) C
C121 0.036(3) 0.043(3) 0.037(3) -0.007(3) 0.004(3) 0.013(2) C
C122 0.043(4) 0.054(3) 0.061(4) -0.015(3) -0.007(3) 0.020(3) C
C123 0.052(4) 0.082(4) 0.076(4) -0.020(4) -0.016(4) 0.042(3) C
C124 0.089(5) 0.113(5) 0.059(4) -0.039(4) -0.013(4) 0.049(3) C
C125 0.106(6) 0.099(5) 0.039(4) -0.013(5) 0.000(4) 0.029(3) C
C126 0.097(6) 0.070(4) 0.045(4) 0.000(4) 0.019(4) 0.020(3) C
C201 0.036(3) 0.037(3) 0.040(3) 0.004(3) 0.007(3) 0.012(2) C
C202 0.045(4) 0.043(3) 0.083(4) 0.008(3) 0.016(3) 0.027(3) C
C203 0.040(4) 0.079(4) 0.088(4) 0.001(3) 0.029(3) 0.037(3) C
C204 0.053(4) 0.059(4) 0.084(5) 0.004(4) 0.030(4) 0.013(4) C
C205 0.071(5) 0.047(4) 0.115(6) 0.013(4) 0.049(4) 0.003(4) C
C206 0.062(4) 0.037(3) 0.087(5) 0.001(3) 0.036(3) 0.011(3) C
C211 0.027(3) 0.033(3) 0.030(3) -0.002(2) -0.003(2) 0.008(2) C
C212 0.041(3) 0.042(3) 0.046(4) 0.001(3) -0.004(3) 0.009(3) C
C213 0.060(4) 0.044(3) 0.059(4) 0.019(3) 0.003(4) 0.011(3) C
C214 0.045(4) 0.057(4) 0.085(5) 0.009(3) -0.014(4) 0.029(3) C
C215 0.048(4) 0.086(4) 0.052(4) 0.001(4) -0.006(3) 0.036(3) C
C216 0.037(3) 0.050(3) 0.041(3) 0.000(3) -0.002(3) 0.017(3) C
C221 0.027(3) 0.045(3) 0.038(3) 0.009(3) 0.000(3) 0.008(3) C
C222 0.059(4) 0.071(4) 0.046(4) 0.022(4) -0.001(3) 0.019(3) C
C223 0.073(5) 0.105(6) 0.047(4) 0.031(4) -0.013(4) 0.024(4) C
C224 0.056(5) 0.103(6) 0.049(4) 0.010(4) -0.021(4) -0.001(4) C
C225 0.064(5) 0.075(5) 0.063(5) -0.006(4) -0.015(4) 0.002(4) C
C226 0.054(4) 0.053(4) 0.051(4) -0.007(3) -0.008(3) 0.011(3) C
C301 0.041(3) 0.039(3) 0.033(3) 0.000(3) -0.001(3) 0.007(2) C
C302 0.050(4) 0.053(4) 0.060(4) 0.012(3) 0.010(3) 0.017(3) C
C303 0.054(4) 0.055(4) 0.063(4) -0.003(3) 0.012(4) 0.006(3) C
C304 0.067(5) 0.056(4) 0.046(4) -0.010(4) 0.007(4) -0.001(3) C
C305 0.073(5) 0.063(4) 0.040(4) -0.014(4) -0.001(4) 0.016(3) C
C306 0.056(4) 0.042(3) 0.041(3) -0.007(3) -0.008(3) 0.014(3) C
C311 0.047(4) 0.044(3) 0.035(3) 0.004(3) -0.002(3) 0.011(3) C
C312 0.051(4) 0.040(3) 0.059(4) 0.002(3) -0.003(3) 0.015(3) C
C313 0.074(5) 0.055(4) 0.069(5) 0.000(4) -0.006(4) 0.019(3) C
C314 0.088(6) 0.061(4) 0.094(5) -0.005(4) -0.005(5) 0.049(3) C
C315 0.114(7) 0.073(5) 0.055(4) 0.001(5) -0.001(5) 0.031(3) C
C316 0.082(5) 0.051(4) 0.054(4) -0.001(4) -0.001(4) 0.021(3) C
C321 0.047(4) 0.038(3) 0.045(4) -0.003(3) -0.002(3) 0.002(3) C
C322 0.075(5) 0.061(5) 0.082(6) 0.013(4) -0.036(4) -0.014(4) C
C323 0.074(6) 0.090(6) 0.102(7) 0.006(5) -0.026(5) -0.005(6) C
C324 0.082(6) 0.089(6) 0.071(5) -0.023(5) 0.003(5) -0.026(5) C
C325 0.101(7) 0.060(5) 0.112(7) 0.010(5) -0.004(6) -0.036(5) C
C326 0.070(5) 0.047(4) 0.093(6) 0.008(4) -0.005(5) -0.012(4) C
C401 0.027(3) 0.055(3) 0.046(4) -0.005(3) -0.006(3) 0.012(3) C
C402 0.046(4) 0.045(3) 0.066(4) 0.000(3) 0.009(3) 0.013(3) C
C403 0.055(4) 0.046(4) 0.091(6) -0.001(4) -0.004(4) 0.006(4) C
C404 0.041(4) 0.073(5) 0.070(5) 0.008(4) -0.009(4) -0.010(4) C
C405 0.054(4) 0.092(5) 0.051(4) 0.005(4) 0.004(4) 0.006(4) C
C406 0.061(4) 0.070(4) 0.049(4) -0.011(4) 0.000(4) 0.020(3) C
C411 0.032(3) 0.058(3) 0.067(4) 0.007(3) 0.004(3) 0.031(3) C
C412 0.048(4) 0.047(3) 0.105(5) 0.005(3) -0.001(4) 0.036(3) C
C413 0.060(5) 0.069(4) 0.148(6) 0.009(4) -0.016(5) 0.063(4) C
C414 0.056(5) 0.102(5) 0.177(6) -0.008(4) -0.027(5) 0.098(4) C
C415 0.071(5) 0.102(5) 0.154(6) -0.021(4) -0.048(5) 0.083(4) C
C416 0.051(4) 0.076(4) 0.088(5) -0.009(4) -0.019(4) 0.039(4) C
C421 0.044(4) 0.054(4) 0.043(4) 0.002(3) 0.002(3) 0.011(3) C
C422 0.055(4) 0.086(5) 0.067(5) 0.006(4) 0.005(4) 0.026(4) C
C423 0.076(6) 0.123(7) 0.059(5) 0.010(5) 0.016(4) 0.018(5) C
C424 0.061(5) 0.132(7) 0.068(5) 0.007(5) 0.020(4) 0.028(5) C
C425 0.060(5) 0.113(6) 0.079(5) -0.010(5) 0.017(4) 0.021(5) C
C426 0.050(4) 0.074(5) 0.068(5) 0.003(4) 0.012(4) 0.015(4) C

loop_
_atom_site_label
_atom_site_fract_x
_atom_site_fract_y
_atom_site_fract_z
_atom_site_occupancy
_atom_site_U_iso_or_equiv
_atom_site_thermal_displace_type
_atom_site_type_symbol
IR1 0.29746(2) -0.23104(2) 0.25420(1) 1.00 0.0503(1) Uani IR
IR2 0.44529(2) -0.36017(1) 0.203169(8) 1.00 0.03725(9) Uani IR
IR3 0.50883(2) -0.26650(2) 0.299966(9) 1.00 0.0406(1) Uani IR
IR4 0.51125(2) -0.17548(1) 0.226017(9) 1.00 0.04579(9) Uani IR
SN1 0.42878(4) -0.44470(2) 0.27778(1) 1.00 0.0401(2) Uani SN
SN2 0.73062(4) -0.17100(3) 0.20024(2) 1.00 0.0522(2) Uani SN
CL1 0.2811(1) -0.56929(9) 0.23832(5) 1.00 0.0359(6) Uani CL
CL2 0.3481(1) -0.4461(1) 0.35670(5) 1.00 0.0534(6) Uani CL
CL3 0.6007(1) -0.5411(1) 0.28513(6) 1.00 0.0613(6) Uani CL
CL4 0.8059(2) -0.2968(1) 0.14005(7) 1.00 0.0931(9) Uani CL
CL5 0.7676(2) -0.0533(1) 0.15770(6) 1.00 0.0686(7) Uani CL
CL6 0.9056(1) -0.1505(1) 0.25853(5) 1.00 0.0493(6) Uani CL
P1 -0.0248(1) 0.1723(1) 0.41601(6) 1.00 0.0465(6) Uani P
P2 0.1832(1) 0.2994(1) 0.42393(6) 1.00 0.0416(6) Uani P
P3 -0.2427(1) 0.2109(1) 0.05359(6) 1.00 0.0436(7) Uani P
P4 0.0009(2) 0.2221(1) 0.09891(6) 1.00 0.0529(7) Uani P
O1 0.1144(4) -0.3473(3) 0.2911(2) 1.00 0.102(2) Uani O
O2 0.1533(5) -0.2205(4) 0.1594(2) 1.00 0.107(3) Uani O
O3 0.2415(5) -0.0536(4) 0.3288(2) 1.00 0.120(3) Uani O
O4 0.2637(4) -0.4767(3) 0.1287(2) 1.00 0.061(2) Uani O
O5 0.6590(4) -0.4760(3) 0.1659(2) 1.00 0.086(2) Uani O
O6 0.4194(6) -0.2079(4) 0.4029(2) 1.00 0.146(3) Uani O
O7 0.7658(4) -0.3227(3) 0.3201(2) 1.00 0.104(3) Uani O
O8 0.4616(4) 0.0101(3) 0.2072(2) 1.00 0.122(3) Uani O
O9 0.5911(4) -0.0645(3) 0.3309(2) 1.00 0.056(2) Uani O
O10 0.4398(5) -0.2642(3) 0.1178(2) 1.00 0.072(3) Uani O
N1 0.1040(4) 0.2193(3) 0.4344(2) 1.00 0.050(2) Uani N
N2 -0.1210(4) 0.1726(3) 0.0723(2) 1.00 0.054(2) Uani N
C1 0.1878(6) -0.3074(4) 0.2765(3) 1.00 0.067(3) Uani C
C2 0.2076(6) -0.2232(5) 0.1960(3) 1.00 0.090(3) Uani C
C3 0.2641(6) -0.1180(5) 0.3016(3) 1.00 0.083(3) Uani C
C4 0.3335(5) -0.4343(4) 0.1583(2) 1.00 0.047(3) Uani C
C5 0.5807(5) -0.4318(4) 0.1795(2) 1.00 0.047(3) Uani C
C6 0.4533(7) -0.2326(4) 0.3639(3) 1.00 0.080(4) Uani C
C7 0.6699(6) -0.3022(4) 0.3128(2) 1.00 0.053(3) Uani C
C8 0.4788(6) -0.0619(4) 0.2132(2) 1.00 0.073(3) Uani C
C9 0.5576(5) -0.1282(4) 0.2992(2) 1.00 0.066(3) Uani C
C10 0.4601(5) -0.2575(4) 0.1603(2) 1.00 0.045(3) Uani C
C101 -0.0175(6) 0.0528(4) 0.4183(2) 1.00 0.053(3) Uani C
C102 -0.1134(7) -0.0064(5) 0.3990(3) 1.00 0.071(4) Uani C
C103 -0.1059(9) -0.0986(5) 0.3996(3) 1.00 0.088(5) Uani C
C104 -0.0072(9) -0.1294(5) 0.4204(3) 1.00 0.106(5) Uani C
C105 0.0871(8) -0.0710(5) 0.4407(3) 1.00 0.108(4) Uani C
C106 0.0828(7) 0.0223(4) 0.4401(2) 1.00 0.080(3) Uani C
C111 -0.1399(5) 0.2250(4) 0.4564(2) 1.00 0.054(3) Uani C
C112 -0.1055(6) 0.2822(4) 0.5024(2) 1.00 0.058(3) Uani C
C113 -0.1948(7) 0.3218(5) 0.5346(2) 1.00 0.079(3) Uani C
C114 -0.3142(7) 0.3037(5) 0.5205(3) 1.00 0.093(3) Uani C
C115 -0.3485(6) 0.2480(5) 0.4750(3) 1.00 0.095(4) Uani C
C116 -0.2622(6) 0.2080(5) 0.4420(3) 1.00 0.062(3) Uani C
C121 -0.0776(5) 0.1740(4) 0.3544(2) 1.00 0.044(2) Uani C
C122 -0.1461(6) 0.2432(4) 0.3444(2) 1.00 0.055(3) Uani C
C123 -0.1842(6) 0.2440(5) 0.2960(3) 1.00 0.076(3) Uani C
C124 -0.1481(7) 0.1728(6) 0.2585(3) 1.00 0.091(4) Uani C
C125 -0.0779(8) 0.1056(6) 0.2666(3) 1.00 0.091(4) Uani C
C126 -0.0411(7) 0.1045(5) 0.3149(2) 1.00 0.087(4) Uani C
C201 0.3048(5) 0.2559(4) 0.3847(2) 1.00 0.048(2) Uani C
C202 0.3869(6) 0.3148(4) 0.3724(3) 1.00 0.078(3) Uani C
C203 0.4812(6) 0.2785(5) 0.3432(3) 1.00 0.097(3) Uani C
C204 0.4950(6) 0.1863(5) 0.3273(3) 1.00 0.085(3) Uani C
C205 0.4155(7) 0.1286(5) 0.3396(3) 1.00 0.104(4) Uani C
C206 0.3175(6) 0.1620(4) 0.3679(3) 1.00 0.082(3) Uani C
C211 0.0998(5) 0.3808(4) 0.3984(2) 1.00 0.033(2) Uani C
C212 0.0169(5) 0.4359(4) 0.4281(2) 1.00 0.048(3) Uani C
C213 -0.0536(6) 0.4961(4) 0.4097(3) 1.00 0.068(3) Uani C
C214 -0.0414(6) 0.5026(5) 0.3619(3) 1.00 0.074(3) Uani C
C215 0.0413(6) 0.4514(5) 0.3334(2) 1.00 0.076(3) Uani C
C216 0.1110(5) 0.3890(4) 0.3510(2) 1.00 0.050(3) Uani C
C221 0.2564(5) 0.3623(4) 0.4814(2) 1.00 0.044(3) Uani C
C222 0.2797(6) 0.3176(5) 0.5195(2) 1.00 0.076(3) Uani C
C223 0.3401(7) 0.3662(6) 0.5633(3) 1.00 0.093(4) Uani C
C224 0.3766(7) 0.4556(6) 0.5694(3) 1.00 0.069(4) Uani C
C225 0.3552(7) 0.4987(5) 0.5334(3) 1.00 0.064(4) Uani C
C226 0.2958(6) 0.4531(4) 0.4884(2) 1.00 0.054(3) Uani C
C301 -0.3451(5) 0.2354(4) 0.1031(2) 1.00 0.042(3) Uani C
C302 -0.4310(6) 0.3037(4) 0.1078(2) 1.00 0.071(3) Uani C
C303 -0.5048(6) 0.3170(5) 0.1464(3) 1.00 0.065(3) Uani C
C304 -0.4966(6) 0.2632(5) 0.1798(3) 1.00 0.057(3) Uani C
C305 -0.4141(7) 0.1950(5) 0.1749(2) 1.00 0.062(3) Uani C
C306 -0.3376(6) 0.1808(4) 0.1365(2) 1.00 0.048(3) Uani C
C311 -0.2217(6) 0.3102(4) 0.0296(2) 1.00 0.049(3) Uani C
C312 -0.2134(6) 0.3984(4) 0.0605(2) 1.00 0.057(3) Uani C
C313 -0.1822(7) 0.4728(5) 0.0430(3) 1.00 0.073(4) Uani C
C314 -0.1576(7) 0.4590(5) -0.0065(3) 1.00 0.099(4) Uani C
C315 -0.1642(8) 0.3716(5) -0.0378(3) 1.00 0.095(4) Uani C
C316 -0.1959(7) 0.2973(5) -0.0198(2) 1.00 0.072(3) Uani C
C321 -0.3126(6) 0.1217(4) 0.0038(2) 1.00 0.045(3) Uani C
C322 -0.4171(7) 0.1383(5) -0.0208(3) 1.00 0.063(4) Uani C
C323 -0.4697(8) 0.0702(6) -0.0593(3) 1.00 0.085(5) Uani C
C324 -0.4203(8) -0.0121(6) -0.0727(3) 1.00 0.068(4) Uani C
C325 -0.3125(8) -0.0302(6) -0.0486(4) 1.00 0.084(5) Uani C
C326 -0.2582(7) 0.0371(5) -0.0099(3) 1.00 0.070(4) Uani C
C401 -0.0150(5) 0.3337(4) 0.1400(2) 1.00 0.046(3) Uani C
C402 0.0241(6) 0.4155(4) 0.1300(3) 1.00 0.063(3) Uani C
C403 -0.0035(6) 0.4991(5) 0.1615(3) 1.00 0.068(4) Uani C
C404 -0.0695(6) 0.5027(5) 0.2014(3) 1.00 0.060(4) Uani C
C405 -0.1103(7) 0.4233(6) 0.2113(3) 1.00 0.074(4) Uani C
C406 -0.0824(6) 0.3385(5) 0.1809(2) 1.00 0.066(3) Uani C
C411 0.0682(5) 0.1503(4) 0.1349(2) 1.00 0.071(3) Uani C
C412 0.0342(6) 0.0566(4) 0.1236(3) 1.00 0.084(3) Uani C
C413 0.0893(7) 0.0003(5) 0.1492(3) 1.00 0.117(4) Uani C
C414 0.1763(7) 0.0356(5) 0.1858(3) 1.00 0.142(4) Uani C
C415 0.2097(7) 0.1243(6) 0.1977(3) 1.00 0.121(4) Uani C
C416 0.1555(6) 0.1835(5) 0.1717(3) 1.00 0.080(4) Uani C
C421 0.1044(6) 0.2318(4) 0.0530(2) 1.00 0.055(3) Uani C
C422 0.0733(7) 0.1905(5) 0.0036(3) 1.00 0.086(4) Uani C
C423 0.1518(7) 0.1941(7) -0.0324(3) 1.00 0.106(5) Uani C
C424 0.2603(7) 0.2397(7) -0.0193(3) 1.00 0.111(4) Uani C
C425 0.2928(7) 0.2814(6) 0.0292(3) 1.00 0.098(4) Uani C
C426 0.2154(6) 0.2772(5) 0.0658(3) 1.00 0.078(4) Uani C
C501 0.512(1) 0.5845(8) 0.0227(4) 1.00 0.146(5) Uiso C
C502 0.484(1) 0.5114(7) 0.0451(4) 1.00 0.117(4) Uiso C
C503 0.491(1) 0.5726(9) -0.0231(5) 1.00 0.164(5) Uiso C
C601 0.526(1) -0.018(1) 0.5362(5) 1.00 0.200(7) Uiso C
C602 0.391(2) 0.068(1) 0.4951(6) 1.00 0.238(8) Uiso C
C603 0.420(1) 0.010(1) 0.5284(5) 1.00 0.183(6) Uiso C
H1 -0.1856 0.0160 0.3849 1.00 0.0740 Uiso H
H2 -0.1722 -0.1411 0.3850 1.00 0.1002 Uiso H
H3 -0.0034 -0.1937 0.4209 1.00 0.0985 Uiso H
H4 0.1575 -0.0938 0.4556 1.00 0.0892 Uiso H
H5 0.1494 0.0644 0.4548 1.00 0.0640 Uiso H
H6 -0.0206 0.2950 0.5124 1.00 0.0510 Uiso H
H7 -0.1713 0.3620 0.5669 1.00 0.0654 Uiso H
H8 -0.3751 0.3307 0.5430 1.00 0.0745 Uiso H
H9 -0.4337 0.2359 0.4655 1.00 0.0784 Uiso H
H10 -0.2870 0.1692 0.4095 1.00 0.0633 Uiso H
H11 -0.1690 0.2930 0.3717 1.00 0.0573 Uiso H
H12 -0.2339 0.2928 0.2892 1.00 0.0734 Uiso H
H13 -0.1749 0.1714 0.2247 1.00 0.0914 Uiso H
H14 -0.0527 0.0576 0.2389 1.00 0.0877 Uiso H
H15 0.0095 0.0557 0.3211 1.00 0.0763 Uiso H
H16 0.3791 0.3810 0.3841 1.00 0.0600 Uiso H
H17 0.5377 0.3200 0.3340 1.00 0.0718 Uiso H
H18 0.5615 0.1619 0.3072 1.00 0.0715 Uiso H
H19 0.4264 0.0626 0.3287 1.00 0.0868 Uiso H
H20 0.2597 0.1197 0.3756 1.00 0.0679 Uiso H
H21 0.0094 0.4314 0.4618 1.00 0.0482 Uiso H
H22 -0.1114 0.5337 0.4301 1.00 0.0602 Uiso H
H23 -0.0923 0.5439 0.3485 1.00 0.0672 Uiso H
H24 0.0516 0.4588 0.3004 1.00 0.0647 Uiso H
H25 0.1676 0.3512 0.3300 1.00 0.0460 Uiso H
H26 0.2539 0.2540 0.5152 1.00 0.0640 Uiso H
H27 0.3566 0.3363 0.5898 1.00 0.0821 Uiso H
H28 0.4186 0.4884 0.6003 1.00 0.0814 Uiso H
H29 0.3813 0.5625 0.5386 1.00 0.0784 Uiso H
H30 0.2821 0.4844 0.4623 1.00 0.0585 Uiso H
H31 -0.4384 0.3412 0.0842 1.00 0.0585 Uiso H
H32 -0.5639 0.3653 0.1504 1.00 0.0643 Uiso H
H33 -0.5499 0.2739 0.2068 1.00 0.0646 Uiso H
H34 -0.4090 0.1568 0.1982 1.00 0.0642 Uiso H
H35 -0.2785 0.1326 0.1329 1.00 0.0509 Uiso H
H36 -0.2297 0.4080 0.0951 1.00 0.0547 Uiso H
H37 -0.1775 0.5343 0.0650 1.00 0.0723 Uiso H
H38 -0.1358 0.5112 -0.0191 1.00 0.0841 Uiso H
H39 -0.1466 0.3621 -0.0722 1.00 0.0862 Uiso H
H40 -0.2003 0.2358 -0.0418 1.00 0.0674 Uiso H
H41 -0.4542 0.1981 -0.0111 1.00 0.0880 Uiso H
H42 -0.5434 0.0826 -0.0767 1.00 0.1050 Uiso H
H43 -0.4591 -0.0598 -0.0994 1.00 0.0981 Uiso H
H44 -0.2759 -0.0900 -0.0591 1.00 0.1120 Uiso H
H45 -0.1839 0.0252 0.0073 1.00 0.0834 Uiso H
H46 0.0699 0.4138 0.1013 1.00 0.0579 Uiso H
H47 0.0247 0.5560 0.1551 1.00 0.0730 Uiso H
H48 -0.0879 0.5619 0.2230 1.00 0.0736 Uiso H
H49 -0.1585 0.4264 0.2395 1.00 0.0745 Uiso H
H50 -0.1101 0.2822 0.1882 1.00 0.0653 Uiso H
H51 -0.0280 0.0319 0.0976 1.00 0.0703 Uiso H
H52 0.0666 -0.0646 0.1414 1.00 0.0954 Uiso H
H53 0.2151 -0.0051 0.2037 1.00 0.1120 Uiso H
H54 0.2711 0.1478 0.2242 1.00 0.1129 Uiso H
H55 0.1799 0.2480 0.1799 1.00 0.0760 Uiso H
H56 -0.0042 0.1586 -0.0057 1.00 0.0749 Uiso H
H57 0.1298 0.1644 -0.0668 1.00 0.0953 Uiso H
H58 0.3150 0.2426 -0.0446 1.00 0.0949 Uiso H
H59 0.3700 0.3139 0.0380 1.00 0.0925 Uiso H
H60 0.2390 0.3059 0.1003 1.00 0.0705 Uiso H

loop_
_atom_type_symbol
_atom_type_oxidation_number
_atom_type_number_in_cell
_atom_type_scat_dispersion_real
_atom_type_scat_dispersion_imag
_atom_type_scat_source
IR 0 8 -2.066 7.9900 'International Tables Vol IV Table 2.2A'
SN 0 4 -.8730 1.4240 'International Tables Vol IV Table 2.2A'
CL 0 12 0.1320 0.1590 'International Tables Vol IV Table 2.2A'
P 0 8 0.0900 0.0950 'International Tables Vol IV Table 2.2A'
O 0 20 0.0080 0.0060 'International Tables Vol IV Table 2.2A'
N 0 4 0.0040 0.0030 'International Tables Vol IV Table 2.2A'
C 0 176 0.0020 0.0020 'International Tables Vol IV Table 2.2A'
H 0 144 0.0000 0.0000 'International Tables Vol IV Table 2.2A'

loop_
_geom_angle_atom_site_label_1
_geom_angle_atom_site_label_2
_geom_angle_atom_site_label_3
_geom_angle
_geom_angle_site_symmetry_1
_geom_angle_site_symmetry_2
_geom_angle_site_symmetry_3
_geom_angle_publ_flag
IR2 IR1 IR3 61.0(1) 1_555 1_555 1_555 yes
IR2 IR1 IR4 60.9(1) 1_555 1_555 1_555 yes
IR2 IR1 C1 100.5(2) 1_555 1_555 1_555 yes
IR2 IR1 C2 92.6(2) 1_555 1_555 1_555 yes
IR2 IR1 C3 154.1(2) 1_555 1_555 1_555 yes
IR3 IR1 IR4 60.6(1) 1_555 1_555 1_555 yes
IR3 IR1 C1 100.8(2) 1_555 1_555 1_555 yes
IR3 IR1 C2 149.8(2) 1_555 1_555 1_555 yes
IR3 IR1 C3 96.9(2) 1_555 1_555 1_555 yes
IR4 IR1 C1 157.9(2) 1_555 1_555 1_555 yes
IR4 IR1 C2 94.8(2) 1_555 1_555 1_555 yes
IR4 IR1 C3 97.4(2) 1_555 1_555 1_555 yes
C1 IR1 C2 98.2(3) 1_555 1_555 1_555 yes
C1 IR1 C3 96.7(3) 1_555 1_555 1_555 yes
C2 IR1 C3 104.0(3) 1_555 1_555 1_555 yes
IR1 IR2 IR3 59.6(1) 1_555 1_555 1_555 yes
IR1 IR2 IR4 59.8(1) 1_555 1_555 1_555 yes
IR1 IR2 SN1 86.4(1) 1_555 1_555 1_555 yes
IR1 IR2 C4 100.4(2) 1_555 1_555 1_555 yes
IR1 IR2 C5 164.8(2) 1_555 1_555 1_555 yes
IR1 IR2 C10 81.1(1) 1_555 1_555 1_555 yes
IR3 IR2 IR4 59.8(1) 1_555 1_555 1_555 yes
IR3 IR2 SN1 59.4(1) 1_555 1_555 1_555 yes
IR3 IR2 C4 148.3(2) 1_555 1_555 1_555 yes
IR3 IR2 C5 106.5(2) 1_555 1_555 1_555 yes
IR3 IR2 C10 105.2(1) 1_555 1_555 1_555 yes
IR4 IR2 SN1 119.1(1) 1_555 1_555 1_555 yes
IR4 IR2 C4 134.6(2) 1_555 1_555 1_555 yes
IR4 IR2 C5 109.0(2) 1_555 1_555 1_555 yes
IR4 IR2 C10 45.4(1) 1_555 1_555 1_555 yes
SN1 IR2 C4 97.7(2) 1_555 1_555 1_555 yes
SN1 IR2 C5 91.4(2) 1_555 1_555 1_555 yes
SN1 IR2 C10 164.0(1) 1_555 1_555 1_555 yes
C4 IR2 C5 94.9(2) 1_555 1_555 1_555 yes
C4 IR2 C10 94.5(2) 1_555 1_555 1_555 yes
C5 IR2 C10 98.0(3) 1_555 1_555 1_555 yes
IR1 IR3 IR2 59.4(1) 1_555 1_555 1_555 yes
IR1 IR3 IR4 59.8(1) 1_555 1_555 1_555 yes
IR1 IR3 SN1 86.3(1) 1_555 1_555 1_555 yes
IR1 IR3 C6 94.9(2) 1_555 1_555 1_555 yes
IR1 IR3 C7 163.5(2) 1_555 1_555 1_555 yes
IR1 IR3 C9 84.0(2) 1_555 1_555 1_555 yes
IR2 IR3 IR4 60.1(1) 1_555 1_555 1_555 yes
IR2 IR3 SN1 59.4(1) 1_555 1_555 1_555 yes
IR2 IR3 C6 143.5(2) 1_555 1_555 1_555 yes
IR2 IR3 C7 105.4(2) 1_555 1_555 1_555 yes
IR2 IR3 C9 106.9(2) 1_555 1_555 1_555 yes
IR4 IR3 SN1 119.4(1) 1_555 1_555 1_555 yes
IR4 IR3 C6 131.9(2) 1_555 1_555 1_555 yes
IR4 IR3 C7 108.1(2) 1_555 1_555 1_555 yes
IR4 IR3 C9 46.8(2) 1_555 1_555 1_555 yes
SN1 IR3 C6 96.4(2) 1_555 1_555 1_555 yes
SN1 IR3 C7 91.1(2) 1_555 1_555 1_555 yes
SN1 IR3 C9 166.1(2) 1_555 1_555 1_555 yes
C6 IR3 C7 101.6(3) 1_555 1_555 1_555 yes
C6 IR3 C9 94.4(3) 1_555 1_555 1_555 yes
C7 IR3 C9 95.3(3) 1_555 1_555 1_555 yes
IR1 IR4 IR2 59.3(1) 1_555 1_555 1_555 yes
IR1 IR4 IR3 59.6(1) 1_555 1_555 1_555 yes
IR1 IR4 SN2 163.2(1) 1_555 1_555 1_555 yes
IR1 IR4 C8 104.5(2) 1_555 1_555 1_555 yes
IR1 IR4 C9 86.2(2) 1_555 1_555 1_555 yes
IR1 IR4 C10 84.4(2) 1_555 1_555 1_555 yes
IR2 IR4 IR3 60.1(1) 1_555 1_555 1_555 yes
IR2 IR4 SN2 105.4(1) 1_555 1_555 1_555 yes
IR2 IR4 C8 145.4(2) 1_555 1_555 1_555 yes
IR2 IR4 C9 110.7(2) 1_555 1_555 1_555 yes
IR2 IR4 C10 51.8(2) 1_555 1_555 1_555 yes
IR3 IR4 SN2 108.1(1) 1_555 1_555 1_555 yes
IR3 IR4 C8 141.9(2) 1_555 1_555 1_555 yes
IR3 IR4 C9 50.6(2) 1_555 1_555 1_555 yes
IR3 IR4 C10 111.9(2) 1_555 1_555 1_555 yes
SN2 IR4 C8 92.1(2) 1_555 1_555 1_555 yes
SN2 IR4 C9 94.0(2) 1_555 1_555 1_555 yes
SN2 IR4 C10 90.8(2) 1_555 1_555 1_555 yes
C8 IR4 C9 97.3(2) 1_555 1_555 1_555 yes
C8 IR4 C10 99.4(3) 1_555 1_555 1_555 yes
C9 IR4 C10 162.5(3) 1_555 1_555 1_555 yes
IR2 SN1 IR3 61.1(1) 1_555 1_555 1_555 yes
IR2 SN1 CL1 100.1(1) 1_555 1_555 1_555 yes
IR2 SN1 CL2 148.5(1) 1_555 1_555 1_555 yes
IR2 SN1 CL3 112.5(1) 1_555 1_555 1_555 yes
IR3 SN1 CL1 152.2(1) 1_555 1_555 1_555 yes
IR3 SN1 CL2 99.0(1) 1_555 1_555 1_555 yes
IR3 SN1 CL3 108.2(1) 1_555 1_555 1_555 yes
CL1 SN1 CL2 87.6(1) 1_555 1_555 1_555 yes
CL1 SN1 CL3 97.7(1) 1_555 1_555 1_555 yes
CL2 SN1 CL3 96.4(1) 1_555 1_555 1_555 yes
IR4 SN2 CL4 120.4(1) 1_555 1_555 1_555 yes
IR4 SN2 CL5 113.4(1) 1_555 1_555 1_555 yes
IR4 SN2 CL6 123.3(1) 1_555 1_555 1_555 yes
CL4 SN2 CL5 97.1(1) 1_555 1_555 1_555 yes
CL4 SN2 CL6 96.5(1) 1_555 1_555 1_555 yes
CL5 SN2 CL6 101.5(1) 1_555 1_555 1_555 yes
N1 P1 C101 107.9(3) 1_555 1_555 1_555 yes
N1 P1 C111 111.4(2) 1_555 1_555 1_555 yes
N1 P1 C121 115.7(3) 1_555 1_555 1_555 yes
C101 P1 C111 107.1(3) 1_555 1_555 1_555 yes
C101 P1 C121 107.7(3) 1_555 1_555 1_555 yes
C111 P1 C121 106.7(3) 1_555 1_555 1_555 yes
N1 P2 C201 112.3(3) 1_555 1_555 1_555 yes
N1 P2 C211 114.9(3) 1_555 1_555 1_555 yes
N1 P2 C221 108.0(3) 1_555 1_555 1_555 yes
C201 P2 C211 108.9(3) 1_555 1_555 1_555 yes
C201 P2 C221 105.0(3) 1_555 1_555 1_555 yes
C211 P2 C221 107.3(3) 1_555 1_555 1_555 yes
N2 P3 C301 109.4(3) 1_555 1_555 1_555 yes
N2 P3 C311 113.9(3) 1_555 1_555 1_555 yes
N2 P3 C321 108.1(3) 1_555 1_555 1_555 yes
C301 P3 C311 110.8(3) 1_555 1_555 1_555 yes
C301 P3 C321 107.4(3) 1_555 1_555 1_555 yes
C311 P3 C321 106.9(3) 1_555 1_555 1_555 yes
N2 P4 C401 115.6(3) 1_555 1_555 1_555 yes
N2 P4 C411 107.7(3) 1_555 1_555 1_555 yes
N2 P4 C421 109.6(3) 1_555 1_555 1_555 yes
C401 P4 C411 107.1(3) 1_555 1_555 1_555 yes
C401 P4 C421 108.7(3) 1_555 1_555 1_555 yes
C411 P4 C421 107.8(3) 1_555 1_555 1_555 yes
P1 N1 P2 136.8(3) 1_555 1_555 1_555 yes
P3 N2 P4 132.4(3) 1_555 1_555 1_555 yes
IR1 C1 O1 174.1(5) 1_555 1_555 1_555 yes
IR1 C2 O2 178.3(6) 1_555 1_555 1_555 yes
IR1 C3 O3 178.0(6) 1_555 1_555 1_555 yes
IR2 C4 O4 176.1(6) 1_555 1_555 1_555 yes
IR2 C5 O5 178.0(6) 1_555 1_555 1_555 yes
IR3 C6 O6 177.0(6) 1_555 1_555 1_555 yes
IR3 C7 O7 179.2(7) 1_555 1_555 1_555 yes
IR4 C8 O8 177.0(5) 1_555 1_555 1_555 yes
IR3 C9 IR4 82.6(2) 1_555 1_555 1_555 yes
IR3 C9 O9 131.6(5) 1_555 1_555 1_555 yes
IR4 C9 O9 145.7(5) 1_555 1_555 1_555 yes
IR2 C10 IR4 82.8(2) 1_555 1_555 1_555 yes
IR2 C10 O10 130.4(4) 1_555 1_555 1_555 yes
IR4 C10 O10 146.8(5) 1_555 1_555 1_555 yes
P1 C101 C102 119.6(5) 1_555 1_555 1_555 yes
P1 C101 C106 119.9(5) 1_555 1_555 1_555 yes
C102 C101 C106 120.5(6) 1_555 1_555 1_555 yes
C101 C102 C103 119.3(7) 1_555 1_555 1_555 yes
C102 C103 C104 120.5(8) 1_555 1_555 1_555 yes
C103 C104 C105 120.6(7) 1_555 1_555 1_555 yes
C104 C105 C106 120.2(8) 1_555 1_555 1_555 yes
C101 C106 C105 118.8(6) 1_555 1_555 1_555 yes
P1 C111 C112 119.2(5) 1_555 1_555 1_555 yes
P1 C111 C116 120.9(4) 1_555 1_555 1_555 yes
C112 C111 C116 120.0(6) 1_555 1_555 1_555 yes
C111 C112 C113 119.5(6) 1_555 1_555 1_555 yes
C112 C113 C114 120.2(6) 1_555 1_555 1_555 yes
C113 C114 C115 120.5(6) 1_555 1_555 1_555 yes
C114 C115 C116 120.8(6) 1_555 1_555 1_555 yes
C111 C116 C115 119.0(6) 1_555 1_555 1_555 yes
P1 C121 C122 122.7(4) 1_555 1_555 1_555 yes
P1 C121 C126 118.3(5) 1_555 1_555 1_555 yes
C122 C121 C126 118.9(6) 1_555 1_555 1_555 yes
C121 C122 C123 121.7(6) 1_555 1_555 1_555 yes
C122 C123 C124 117.2(7) 1_555 1_555 1_555 yes
C123 C124 C125 122.9(7) 1_555 1_555 1_555 yes
C124 C125 C126 119.7(7) 1_555 1_555 1_555 yes
C121 C126 C125 119.5(7) 1_555 1_555 1_555 yes
P2 C201 C202 121.4(4) 1_555 1_555 1_555 yes
P2 C201 C206 119.1(5) 1_555 1_555 1_555 yes
C202 C201 C206 119.5(6) 1_555 1_555 1_555 yes
C201 C202 C203 119.6(6) 1_555 1_555 1_555 yes
C202 C203 C204 121.1(7) 1_555 1_555 1_555 yes
C203 C204 C205 119.4(7) 1_555 1_555 1_555 yes
C204 C205 C206 121.5(7) 1_555 1_555 1_555 yes
C201 C206 C205 118.9(7) 1_555 1_555 1_555 yes
P2 C211 C212 117.7(5) 1_555 1_555 1_555 yes
P2 C211 C216 123.0(4) 1_555 1_555 1_555 yes
C212 C211 C216 119.2(6) 1_555 1_555 1_555 yes
C211 C212 C213 120.3(6) 1_555 1_555 1_555 yes
C212 C213 C214 119.4(6) 1_555 1_555 1_555 yes
C213 C214 C215 120.5(7) 1_555 1_555 1_555 yes
C214 C215 C216 120.7(7) 1_555 1_555 1_555 yes
C211 C216 C215 119.8(5) 1_555 1_555 1_555 yes
P2 C221 C222 119.3(4) 1_555 1_555 1_555 yes
P2 C221 C226 121.4(5) 1_555 1_555 1_555 yes
C222 C221 C226 119.3(5) 1_555 1_555 1_555 yes
C221 C222 C223 118.8(7) 1_555 1_555 1_555 yes
C222 C223 C224 120.7(8) 1_555 1_555 1_555 yes
C223 C224 C225 121.0(7) 1_555 1_555 1_555 yes
C224 C225 C226 120.8(7) 1_555 1_555 1_555 yes
C221 C226 C225 119.5(7) 1_555 1_555 1_555 yes
P3 C301 C302 122.9(5) 1_555 1_555 1_555 yes
P3 C301 C306 117.1(4) 1_555 1_555 1_555 yes
C302 C301 C306 119.9(6) 1_555 1_555 1_555 yes
C301 C302 C303 118.7(7) 1_555 1_555 1_555 yes
C302 C303 C304 121.3(7) 1_555 1_555 1_555 yes
C303 C304 C305 120.4(7) 1_555 1_555 1_555 yes
C304 C305 C306 119.5(7) 1_555 1_555 1_555 yes
C301 C306 C305 120.2(6) 1_555 1_555 1_555 yes
P3 C311 C312 121.4(5) 1_555 1_555 1_555 yes
P3 C311 C316 119.2(4) 1_555 1_555 1_555 yes
C312 C311 C316 118.8(6) 1_555 1_555 1_555 yes
C311 C312 C313 121.1(6) 1_555 1_555 1_555 yes
C312 C313 C314 119.5(6) 1_555 1_555 1_555 yes
C313 C314 C315 120.3(8) 1_555 1_555 1_555 yes
C314 C315 C316 119.7(7) 1_555 1_555 1_555 yes
C311 C316 C315 120.6(6) 1_555 1_555 1_555 yes
P3 C321 C322 120.2(5) 1_555 1_555 1_555 yes
P3 C321 C326 119.2(5) 1_555 1_555 1_555 yes
C322 C321 C326 120.6(6) 1_555 1_555 1_555 yes
C321 C322 C323 120.1(7) 1_555 1_555 1_555 yes
C322 C323 C324 120.7(8) 1_555 1_555 1_555 yes
C323 C324 C325 120.3(7) 1_555 1_555 1_555 yes
C324 C325 C326 120.1(8) 1_555 1_555 1_555 yes
C321 C326 C325 118.3(7) 1_555 1_555 1_555 yes
P4 C401 C402 123.5(5) 1_555 1_555 1_555 yes
P4 C401 C406 117.0(5) 1_555 1_555 1_555 yes
C402 C401 C406 119.0(6) 1_555 1_555 1_555 yes
C401 C402 C403 119.2(7) 1_555 1_555 1_555 yes
C402 C403 C404 121.1(7) 1_555 1_555 1_555 yes
C403 C404 C405 120.5(7) 1_555 1_555 1_555 yes
C404 C405 C406 119.8(7) 1_555 1_555 1_555 yes
C401 C406 C405 120.4(7) 1_555 1_555 1_555 yes
P4 C411 C412 119.2(5) 1_555 1_555 1_555 yes
P4 C411 C416 121.6(5) 1_555 1_555 1_555 yes
C412 C411 C416 119.2(7) 1_555 1_555 1_555 yes
C411 C412 C413 119.6(6) 1_555 1_555 1_555 yes
C412 C413 C414 119.8(7) 1_555 1_555 1_555 yes
C413 C414 C415 122.0(9) 1_555 1_555 1_555 yes
C414 C415 C416 119.5(8) 1_555 1_555 1_555 yes
C411 C416 C415 120.0(7) 1_555 1_555 1_555 yes
P4 C421 C422 119.0(5) 1_555 1_555 1_555 yes
P4 C421 C426 122.0(5) 1_555 1_555 1_555 yes
C422 C421 C426 119.1(6) 1_555 1_555 1_555 yes
C421 C422 C423 120.6(7) 1_555 1_555 1_555 yes
C422 C423 C424 119.7(7) 1_555 1_555 1_555 yes
C423 C424 C425 120.8(8) 1_555 1_555 1_555 yes
C424 C425 C426 120.0(7) 1_555 1_555 1_555 yes
C421 C426 C425 119.8(6) 1_555 1_555 1_555 yes
C502 C501 C503 119.4(11) 1_555 1_555 1_555 yes
C501 C502 C503 119.6(11) 1_555 1_555 -1_665 yes
C501 C503 C502 108.9(13) 1_555 1_555 -1_665 yes
C602 C601 C603 132.8(14) -1_656 1_555 1_555 yes
C601 C602 C603 87.4(14) -1_656 1_555 1_555 yes
C601 C603 C602 123.6(16) 1_555 1_555 1_555 yes

loop_
_geom_bond_atom_site_label_1
_geom_bond_atom_site_label_2
_geom_bond_distance
_geom_bond_site_symmetry_1
_geom_bond_site_symmetry_2
_geom_bond_publ_flag
IR1 IR2 2.720(1) 1_555 1_555 yes
IR1 IR3 2.726(1) 1_555 1_555 yes
IR1 IR4 2.733(1) 1_555 1_555 yes
IR1 C1 1.901(7) 1_555 1_555 yes
IR1 C2 1.888(7) 1_555 1_555 yes
IR1 C3 1.923(7) 1_555 1_555 yes
IR2 IR1 2.720(1) 1_555 1_555 yes
IR2 IR3 2.763(1) 1_555 1_555 yes
IR2 IR4 2.765(1) 1_555 1_555 yes
IR2 SN1 2.717(1) 1_555 1_555 yes
IR2 C4 1.855(5) 1_555 1_555 yes
IR2 C5 1.906(6) 1_555 1_555 yes
IR2 C10 2.190(7) 1_555 1_555 yes
IR3 IR1 2.726(1) 1_555 1_555 yes
IR3 IR2 2.763(1) 1_555 1_555 yes
IR3 IR4 2.754(1) 1_555 1_555 yes
IR3 SN1 2.718(1) 1_555 1_555 yes
IR3 C6 1.873(7) 1_555 1_555 yes
IR3 C7 1.909(7) 1_555 1_555 yes
IR3 C9 2.147(6) 1_555 1_555 yes
IR4 IR1 2.733(1) 1_555 1_555 yes
IR4 IR2 2.765(1) 1_555 1_555 yes
IR4 IR3 2.754(1) 1_555 1_555 yes
IR4 SN2 2.584(1) 1_555 1_555 yes
IR4 C8 1.861(7) 1_555 1_555 yes
IR4 C9 2.023(6) 1_555 1_555 yes
IR4 C10 1.984(5) 1_555 1_555 yes
SN1 IR2 2.717(1) 1_555 1_555 yes
SN1 IR3 2.718(1) 1_555 1_555 yes
SN1 CL1 2.469(1) 1_555 1_555 yes
SN1 CL2 2.436(2) 1_555 1_555 yes
SN1 CL3 2.432(2) 1_555 1_555 yes
SN2 IR4 2.584(1) 1_555 1_555 yes
SN2 CL4 2.382(2) 1_555 1_555 yes
SN2 CL5 2.412(2) 1_555 1_555 yes
SN2 CL6 2.426(1) 1_555 1_555 yes
CL1 SN1 2.469(1) 1_555 1_555 yes
CL2 SN1 2.436(2) 1_555 1_555 yes
CL3 SN1 2.432(2) 1_555 1_555 yes
CL4 SN2 2.382(2) 1_555 1_555 yes
CL5 SN2 2.412(2) 1_555 1_555 yes
CL6 SN2 2.426(1) 1_555 1_555 yes
P1 N1 1.588(5) 1_555 1_555 yes
P1 C101 1.813(6) 1_555 1_555 yes
P1 C111 1.807(6) 1_555 1_555 yes
P1 C121 1.795(6) 1_555 1_555 yes
P2 N1 1.581(5) 1_555 1_555 yes
P2 C201 1.810(6) 1_555 1_555 yes
P2 C211 1.800(6) 1_555 1_555 yes
P2 C221 1.789(5) 1_555 1_555 yes
P3 N2 1.582(5) 1_555 1_555 yes
P3 C301 1.810(6) 1_555 1_555 yes
P3 C311 1.802(7) 1_555 1_555 yes
P3 C321 1.802(6) 1_555 1_555 yes
P4 N2 1.589(5) 1_555 1_555 yes
P4 C401 1.791(6) 1_555 1_555 yes
P4 C411 1.791(7) 1_555 1_555 yes
P4 C421 1.804(7) 1_555 1_555 yes
O1 C1 1.161(9) 1_555 1_555 yes
O2 C2 1.167(9) 1_555 1_555 yes
O3 C3 1.109(8) 1_555 1_555 yes
O4 C4 1.156(7) 1_555 1_555 yes
O5 C5 1.121(7) 1_555 1_555 yes
O6 C6 1.147(9) 1_555 1_555 yes
O7 C7 1.131(9) 1_555 1_555 yes
O8 C8 1.150(8) 1_555 1_555 yes
O9 C9 1.168(6) 1_555 1_555 yes
O10 C10 1.176(8) 1_555 1_555 yes
N1 P1 1.588(5) 1_555 1_555 yes
N1 P2 1.581(5) 1_555 1_555 yes
N2 P3 1.582(5) 1_555 1_555 yes
N2 P4 1.589(5) 1_555 1_555 yes
C1 IR1 1.901(7) 1_555 1_555 yes
C1 O1 1.161(9) 1_555 1_555 yes
C2 IR1 1.888(7) 1_555 1_555 yes
C2 O2 1.167(9) 1_555 1_555 yes
C3 IR1 1.923(7) 1_555 1_555 yes
C3 O3 1.109(8) 1_555 1_555 yes
C4 IR2 1.855(5) 1_555 1_555 yes
C4 O4 1.156(7) 1_555 1_555 yes
C5 IR2 1.906(6) 1_555 1_555 yes
C5 O5 1.121(7) 1_555 1_555 yes
C6 IR3 1.873(7) 1_555 1_555 yes
C6 O6 1.147(9) 1_555 1_555 yes
C7 IR3 1.909(7) 1_555 1_555 yes
C7 O7 1.131(9) 1_555 1_555 yes
C8 IR4 1.861(7) 1_555 1_555 yes
C8 O8 1.150(8) 1_555 1_555 yes
C9 IR3 2.147(6) 1_555 1_555 yes
C9 IR4 2.023(6) 1_555 1_555 yes
C9 O9 1.168(6) 1_555 1_555 yes
C10 IR2 2.190(7) 1_555 1_555 yes
C10 IR4 1.984(5) 1_555 1_555 yes
C10 O10 1.176(8) 1_555 1_555 yes
C101 P1 1.813(6) 1_555 1_555 yes
C101 C102 1.374(9) 1_555 1_555 yes
C101 C106 1.373(10) 1_555 1_555 yes
C102 C101 1.374(9) 1_555 1_555 yes
C102 C103 1.392(11) 1_555 1_555 yes
C103 C102 1.392(11) 1_555 1_555 yes
C103 C104 1.349(13) 1_555 1_555 yes
C104 C103 1.349(13) 1_555 1_555 yes
C104 C105 1.360(12) 1_555 1_555 yes
C105 C104 1.360(12) 1_555 1_555 yes
C105 C106 1.405(10) 1_555 1_555 yes
C106 C101 1.373(10) 1_555 1_555 yes
C106 C105 1.405(10) 1_555 1_555 yes
C111 P1 1.807(6) 1_555 1_555 yes
C111 C112 1.383(7) 1_555 1_555 yes
C111 C116 1.395(9) 1_555 1_555 yes
C112 C111 1.383(7) 1_555 1_555 yes
C112 C113 1.411(9) 1_555 1_555 yes
C113 C112 1.411(9) 1_555 1_555 yes
C113 C114 1.365(10) 1_555 1_555 yes
C114 C113 1.365(10) 1_555 1_555 yes
C114 C115 1.364(9) 1_555 1_555 yes
C115 C114 1.364(9) 1_555 1_555 yes
C115 C116 1.402(10) 1_555 1_555 yes
C116 C111 1.395(9) 1_555 1_555 yes
C116 C115 1.402(10) 1_555 1_555 yes
C121 P1 1.795(6) 1_555 1_555 yes
C121 C122 1.365(9) 1_555 1_555 yes
C121 C126 1.395(8) 1_555 1_555 yes
C122 C121 1.365(9) 1_555 1_555 yes
C122 C123 1.397(10) 1_555 1_555 yes
C123 C122 1.397(10) 1_555 1_555 yes
C123 C124 1.374(10) 1_555 1_555 yes
C124 C123 1.374(10) 1_555 1_555 yes
C124 C125 1.335(12) 1_555 1_555 yes
C125 C124 1.335(12) 1_555 1_555 yes
C125 C126 1.394(10) 1_555 1_555 yes
C126 C121 1.395(8) 1_555 1_555 yes
C126 C125 1.394(10) 1_555 1_555 yes
C201 P2 1.810(6) 1_555 1_555 yes
C201 C202 1.381(9) 1_555 1_555 yes
C201 C206 1.380(8) 1_555 1_555 yes
C202 C201 1.381(9) 1_555 1_555 yes
C202 C203 1.394(9) 1_555 1_555 yes
C203 C202 1.394(9) 1_555 1_555 yes
C203 C204 1.355(10) 1_555 1_555 yes
C204 C203 1.355(10) 1_555 1_555 yes
C204 C205 1.351(11) 1_555 1_555 yes
C205 C204 1.351(11) 1_555 1_555 yes
C205 C206 1.403(10) 1_555 1_555 yes
C206 C201 1.380(8) 1_555 1_555 yes
C206 C205 1.403(10) 1_555 1_555 yes
C211 P2 1.800(6) 1_555 1_555 yes
C211 C212 1.405(8) 1_555 1_555 yes
C211 C216 1.373(9) 1_555 1_555 yes
C212 C211 1.405(8) 1_555 1_555 yes
C212 C213 1.376(10) 1_555 1_555 yes
C213 C212 1.376(10) 1_555 1_555 yes
C213 C214 1.379(11) 1_555 1_555 yes
C214 C213 1.379(11) 1_555 1_555 yes
C214 C215 1.362(9) 1_555 1_555 yes
C215 C214 1.362(9) 1_555 1_555 yes
C215 C216 1.385(10) 1_555 1_555 yes
C216 C211 1.373(9) 1_555 1_555 yes
C216 C215 1.385(10) 1_555 1_555 yes
C221 P2 1.789(5) 1_555 1_555 yes
C221 C222 1.410(10) 1_555 1_555 yes
C221 C226 1.390(9) 1_555 1_555 yes
C222 C221 1.410(10) 1_555 1_555 yes
C222 C223 1.388(9) 1_555 1_555 yes
C223 C222 1.388(9) 1_555 1_555 yes
C223 C224 1.364(12) 1_555 1_555 yes
C224 C223 1.364(12) 1_555 1_555 yes
C224 C225 1.341(12) 1_555 1_555 yes
C225 C224 1.341(12) 1_555 1_555 yes
C225 C226 1.394(9) 1_555 1_555 yes
C226 C221 1.390(9) 1_555 1_555 yes
C226 C225 1.394(9) 1_555 1_555 yes
C301 P3 1.810(6) 1_555 1_555 yes
C301 C302 1.391(9) 1_555 1_555 yes
C301 C306 1.391(9) 1_555 1_555 yes
C302 C301 1.391(9) 1_555 1_555 yes
C302 C303 1.369(10) 1_555 1_555 yes
C303 C302 1.369(10) 1_555 1_555 yes
C303 C304 1.381(11) 1_555 1_555 yes
C304 C303 1.381(11) 1_555 1_555 yes
C304 C305 1.365(10) 1_555 1_555 yes
C305 C304 1.365(10) 1_555 1_555 yes
C305 C306 1.383(10) 1_555 1_555 yes
C306 C301 1.391(9) 1_555 1_555 yes
C306 C305 1.383(10) 1_555 1_555 yes
C311 P3 1.802(7) 1_555 1_555 yes
C311 C312 1.385(8) 1_555 1_555 yes
C311 C316 1.393(9) 1_555 1_555 yes
C312 C311 1.385(8) 1_555 1_555 yes
C312 C313 1.379(11) 1_555 1_555 yes
C313 C312 1.379(11) 1_555 1_555 yes
C313 C314 1.390(11) 1_555 1_555 yes
C314 C313 1.390(11) 1_555 1_555 yes
C314 C315 1.379(9) 1_555 1_555 yes
C315 C314 1.379(9) 1_555 1_555 yes
C315 C316 1.385(12) 1_555 1_555 yes
C316 C311 1.393(9) 1_555 1_555 yes
C316 C315 1.385(12) 1_555 1_555 yes
C321 P3 1.802(6) 1_555 1_555 yes
C321 C322 1.370(10) 1_555 1_555 yes
C321 C326 1.384(9) 1_555 1_555 yes
C322 C321 1.370(10) 1_555 1_555 yes
C322 C323 1.379(11) 1_555 1_555 yes
C323 C322 1.379(11) 1_555 1_555 yes
C323 C324 1.329(12) 1_555 1_555 yes
C324 C323 1.329(12) 1_555 1_555 yes
C324 C325 1.400(13) 1_555 1_555 yes
C325 C324 1.400(13) 1_555 1_555 yes
C325 C326 1.385(11) 1_555 1_555 yes
C326 C321 1.384(9) 1_555 1_555 yes
C326 C325 1.385(11) 1_555 1_555 yes
C401 P4 1.791(6) 1_555 1_555 yes
C401 C402 1.399(10) 1_555 1_555 yes
C401 C406 1.391(10) 1_555 1_555 yes
C402 C401 1.399(10) 1_555 1_555 yes
C402 C403 1.387(9) 1_555 1_555 yes
C403 C402 1.387(9) 1_555 1_555 yes
C403 C404 1.360(11) 1_555 1_555 yes
C404 C403 1.360(11) 1_555 1_555 yes
C404 C405 1.369(12) 1_555 1_555 yes
C405 C404 1.369(12) 1_555 1_555 yes
C405 C406 1.388(10) 1_555 1_555 yes
C406 C401 1.391(10) 1_555 1_555 yes
C406 C405 1.388(10) 1_555 1_555 yes
C411 P4 1.791(7) 1_555 1_555 yes
C411 C412 1.405(9) 1_555 1_555 yes
C411 C416 1.365(9) 1_555 1_555 yes
C412 C411 1.405(9) 1_555 1_555 yes
C412 C413 1.365(12) 1_555 1_555 yes
C413 C412 1.365(12) 1_555 1_555 yes
C413 C414 1.365(11) 1_555 1_555 yes
C414 C413 1.365(11) 1_555 1_555 yes
C414 C415 1.332(11) 1_555 1_555 yes
C415 C414 1.332(11) 1_555 1_555 yes
C415 C416 1.401(13) 1_555 1_555 yes
C416 C411 1.365(9) 1_555 1_555 yes
C416 C415 1.401(13) 1_555 1_555 yes
C421 P4 1.804(7) 1_555 1_555 yes
C421 C422 1.384(9) 1_555 1_555 yes
C421 C426 1.387(9) 1_555 1_555 yes
C422 C421 1.384(9) 1_555 1_555 yes
C422 C423 1.381(12) 1_555 1_555 yes
C423 C422 1.381(12) 1_555 1_555 yes
C423 C424 1.364(12) 1_555 1_555 yes
C424 C423 1.364(12) 1_555 1_555 yes
C424 C425 1.367(11) 1_555 1_555 yes
C425 C424 1.367(11) 1_555 1_555 yes
C425 C426 1.388(12) 1_555 1_555 yes
C426 C421 1.387(9) 1_555 1_555 yes
C426 C425 1.388(12) 1_555 1_555 yes
C501 C502 1.436(18) 1_555 1_555 yes
C501 C503 1.254(18) 1_555 1_555 yes
C502 C501 1.436(18) 1_555 1_555 yes
C502 C503 1.295(16) 1_555 -1_665 yes
C503 C501 1.254(18) 1_555 1_555 yes
C503 C502 1.295(16) 1_555 -1_665 yes
C601 C602 1.393(23) 1_555 -1_656 yes
C601 C603 1.280(22) 1_555 1_555 yes
C602 C601 1.393(23) 1_555 -1_656 yes
C602 C603 1.454(26) 1_555 1_555 yes
C603 C601 1.280(22) 1_555 1_555 yes
C603 C602 1.454(26) 1_555 1_555 yes
